data_4119847
loop_
_publ_author_name
'Cheng-Pan Zhang'
'Huan Wang'
'Axel Klein'
'Christian Biewer'
'Kathrin Stirnat'
'Yoshitaka Yamaguchi'
'Long Xu'
'Valente Gomez-Benitez'
'David A. Vicic'

_publ_section_title
;
 A Five-Coordinate Nickel(II) Fluoroalkyl Complex as a Precursor to a
 Spectroscopically Detectable Ni(III) Species
;
_journal_name_full 'Journal of the American Chemical Society'
_journal_page_first 8141
_journal_page_last 8144
_journal_paper_doi 10.1021/ja4030462
_journal_volume 135
_journal_year 2013
_chemical_formula_sum 'C30 H35 F9 N3 Ni O0.5 P'
_chemical_formula_weight 706.29
_chemical_name_systematic
; 
 ? 
;
_space_group_IT_number 14
_symmetry_cell_setting monoclinic
_symmetry_space_group_name_Hall '-P 2ybc'
_symmetry_space_group_name_H-M 'P 1 21/c 1'
_atom_sites_solution_hydrogens geom
_atom_sites_solution_primary direct
_atom_sites_solution_secondary difmap
_audit_creation_method SHELXL-97
_cell_angle_alpha 90.00
_cell_angle_beta 93.893(2)
_cell_angle_gamma 90.00
_cell_formula_units_Z 8
_cell_length_a 12.6900(12)
_cell_length_b 15.1528(12)
_cell_length_c 33.412(2)
_cell_measurement_temperature 100(2)
_cell_volume 6409.9(9)
_computing_structure_refinement 'SHELXL-97 (Sheldrick, 2008)'
_computing_structure_solution 'SHELXS-97 (Sheldrick, 2008)'
_diffrn_ambient_temperature 100(2)
_diffrn_measured_fraction_theta_full 0.862
_diffrn_measured_fraction_theta_max 0.830
_diffrn_radiation_monochromator graphite
_diffrn_radiation_source 'fine-focus sealed tube'
_diffrn_radiation_type MoK\a
_diffrn_radiation_wavelength 0.71073
_diffrn_reflns_av_R_equivalents 0.0303
_diffrn_reflns_av_sigmaI/netI 0.0704
_diffrn_reflns_limit_h_max 6
_diffrn_reflns_limit_h_min -16
_diffrn_reflns_limit_k_max 5
_diffrn_reflns_limit_k_min -19
_diffrn_reflns_limit_l_max 35
_diffrn_reflns_limit_l_min -31
_diffrn_reflns_number 16149
_diffrn_reflns_theta_full 25.00
_diffrn_reflns_theta_max 27.03
_diffrn_reflns_theta_min 2.95
_exptl_absorpt_coefficient_mu 0.735
_exptl_absorpt_correction_T_max 0.8978
_exptl_absorpt_correction_T_min 0.7883
_exptl_absorpt_correction_type multi-scan
_exptl_absorpt_process_details multi-scan
_exptl_crystal_colour yellow
_exptl_crystal_density_diffrn 1.464
_exptl_crystal_description block
_exptl_crystal_F_000 2912
_exptl_crystal_size_max 0.34
_exptl_crystal_size_mid 0.15
_exptl_crystal_size_min 0.15
_refine_diff_density_max 1.493
_refine_diff_density_min -0.998
_refine_diff_density_rms 0.117
_refine_ls_extinction_method none
_refine_ls_goodness_of_fit_ref 1.074
_refine_ls_hydrogen_treatment mixed
_refine_ls_matrix_type full
_refine_ls_number_parameters 798
_refine_ls_number_reflns 11666
_refine_ls_number_restraints 0
_refine_ls_restrained_S_all 1.074
_refine_ls_R_factor_all 0.1796
_refine_ls_R_factor_gt 0.1136
_refine_ls_shift/su_max 1.495
_refine_ls_shift/su_mean 0.007
_refine_ls_structure_factor_coef Fsqd
_refine_ls_weighting_details 'calc w=1/[\s^2^(Fo^2^)+(0.1771P)^2^+16.7963P] where P=(Fo^2^+2Fc^2^)/3'
_refine_ls_weighting_scheme calc
_refine_ls_wR_factor_gt 0.3057
_refine_ls_wR_factor_ref 0.3392
_reflns_number_gt 6901
_reflns_number_total 11666
_reflns_threshold_expression >2sigma(I)
_cod_data_source_file ja4030462_si_002_5.cif
_cod_data_source_block Complex_14
_cod_original_cell_volume 6410.0(9)
_cod_original_formula_sum 'C30 H35 F9 N3 Ni O0.50 P'
_cod_database_code 4119847

loop_
_symmetry_equiv_pos_as_xyz
'x, y, z'
'-x, y+1/2, -z+1/2'
'-x, -y, -z'
'x, -y-1/2, z-1/2'

loop_
_atom_site_label
_atom_site_type_symbol
_atom_site_fract_x
_atom_site_fract_y
_atom_site_fract_z
_atom_site_U_iso_or_equiv
_atom_site_adp_type
_atom_site_occupancy
_atom_site_symmetry_multiplicity
_atom_site_calc_flag
_atom_site_refinement_flags
Ni2 Ni 0.56047(7) 0.07274(5) 1.06849(3) 0.0450(3) Uani 1 1 d .
Ni1 Ni 0.70023(10) 0.27107(6) 0.67664(4) 0.0608(4) Uani 1 1 d .
P1 P 0.2599(2) 0.30185(15) 0.24917(8) 0.0653(7) Uani 1 1 d .
P2 P 1.0000 0.0000 0.0000 0.0868(14) Uani 1 2 d S
P3 P 0.5000 0.5000 1.0000 0.0779(12) Uani 1 2 d S
N1 N 0.5723(8) 0.2459(4) 0.6430(2) 0.070(3) Uani 1 1 d .
N2 N 0.6102(5) 0.3475(4) 0.7015(2) 0.0499(17) Uani 1 1 d .
N3 N 0.7980(5) 0.3097(4) 0.7208(2) 0.0586(19) Uani 1 1 d .
N4 N 0.4643(5) 0.1164(4) 1.0250(2) 0.0476(16) Uani 1 1 d .
N5 N 0.6534(5) 0.1498(4) 1.0454(2) 0.0438(15) Uani 1 1 d .
N6 N 0.6873(5) 0.0469(4) 1.10330(19) 0.0448(15) Uani 1 1 d .
F1 F 0.8233(7) 0.1242(4) 0.6754(3) 0.157(4) Uani 1 1 d .
F2 F 0.7718(8) 0.1597(8) 0.6167(4) 0.199(6) Uani 1 1 d .
F3 F 0.8907(6) 0.2342(4) 0.6459(2) 0.110(3) Uani 1 1 d .
F4 F 0.4829(5) -0.0363(5) 1.1301(2) 0.104(2) Uani 1 1 d .
F5 F 0.4270(5) -0.0694(3) 1.0684(2) 0.0853(19) Uani 1 1 d .
F6 F 0.3664(4) 0.0434(3) 1.09901(18) 0.0743(16) Uani 1 1 d .
F7 F 0.3730(6) 0.2582(5) 0.2481(3) 0.120(3) Uani 1 1 d .
F8 F 0.2813(4) 0.3625(3) 0.21172(17) 0.0710(14) Uani 1 1 d .
F9 F 0.1439(7) 0.3422(6) 0.2497(3) 0.147(4) Uani 1 1 d .
F10 F 0.2152(5) 0.2243(3) 0.22134(18) 0.0801(17) Uani 1 1 d .
F11 F 0.3132(6) 0.3751(5) 0.2788(2) 0.110(2) Uani 1 1 d .
F12 F 0.2252(10) 0.2551(7) 0.2863(2) 0.172(5) Uani 1 1 d .
F13 F 1.0297(6) 0.0821(4) 0.0291(2) 0.099(2) Uani 1 1 d .
F14 F 0.9833(9) -0.0612(5) 0.0367(2) 0.149(4) Uani 1 1 d .
F15 F 0.8798(7) 0.0268(5) 0.0007(3) 0.134(3) Uani 1 1 d .
F16 F 0.5836(6) 0.4542(5) 1.0311(2) 0.109(2) Uani 1 1 d .
F17 F 0.4172(8) 0.4403(5) 1.0100(2) 0.140(4) Uani 1 1 d .
F18 F 0.5317(6) 0.4428(5) 0.9634(2) 0.103(2) Uani 1 1 d .
C1 C 0.7993(10) 0.1981(6) 0.6516(4) 0.090(4) Uani 1 1 d .
C2 C 0.4585(7) 0.0010(5) 1.0927(3) 0.060(2) Uani 1 1 d .
C3 C 0.5568(11) 0.1876(6) 0.6144(3) 0.074(3) Uani 1 1 d .
H3A H 0.6160 0.1574 0.6051 0.089 Uiso 1 1 calc R
C4 C 0.4596(13) 0.1687(5) 0.5974(3) 0.086(4) Uani 1 1 d .
H4A H 0.4545 0.1281 0.5757 0.103 Uiso 1 1 calc R
C5 C 0.3627(9) 0.2064(5) 0.6104(3) 0.066(3) Uani 1 1 d .
C6 C 0.3845(8) 0.2702(4) 0.6411(2) 0.055(2) Uani 1 1 d .
H6A H 0.3274 0.3009 0.6517 0.066 Uiso 1 1 calc R
C7 C 0.4838(8) 0.2882(4) 0.6556(3) 0.053(2) Uani 1 1 d .
C8 C 0.2529(11) 0.1812(6) 0.5943(3) 0.081(4) Uani 1 1 d .
C9 C 0.2489(14) 0.1941(14) 0.5503(4) 0.158(8) Uani 1 1 d .
H9A H 0.2252 0.2542 0.5438 0.238 Uiso 1 1 calc R
H9B H 0.1994 0.1516 0.5373 0.238 Uiso 1 1 calc R
H9C H 0.3194 0.1848 0.5408 0.238 Uiso 1 1 calc R
C10 C 0.2533(14) 0.0787(8) 0.6030(6) 0.153(8) Uani 1 1 d .
H10A H 0.2882 0.0674 0.6296 0.230 Uiso 1 1 calc R
H10B H 0.2916 0.0481 0.5826 0.230 Uiso 1 1 calc R
H10C H 0.1805 0.0570 0.6022 0.230 Uiso 1 1 calc R
C11 C 0.1729(10) 0.2227(9) 0.6160(4) 0.099(4) Uani 1 1 d .
H11A H 0.1873 0.2861 0.6182 0.149 Uiso 1 1 calc R
H11B H 0.1729 0.1969 0.6429 0.149 Uiso 1 1 calc R
H11C H 0.1038 0.2134 0.6017 0.149 Uiso 1 1 calc R
C12 C 0.5086(7) 0.3510(4) 0.6884(3) 0.051(2) Uani 1 1 d .
C13 C 0.4388(6) 0.4059(5) 0.7065(3) 0.056(2) Uani 1 1 d .
H13A H 0.3666 0.4076 0.6969 0.068 Uiso 1 1 calc R
C14 C 0.4753(6) 0.4596(5) 0.7393(3) 0.059(2) Uani 1 1 d .
C15 C 0.5834(6) 0.4553(5) 0.7512(3) 0.054(2) Uani 1 1 d .
H15A H 0.6121 0.4919 0.7723 0.065 Uiso 1 1 calc R
C16 C 0.6476(6) 0.3978(4) 0.7323(3) 0.050(2) Uani 1 1 d .
C17 C 0.4007(7) 0.5176(6) 0.7615(4) 0.076(3) Uani 1 1 d .
C18 C 0.2895(8) 0.5120(8) 0.7453(4) 0.096(4) Uani 1 1 d .
H18A H 0.2823 0.5400 0.7188 0.144 Uiso 1 1 calc R
H18B H 0.2440 0.5424 0.7635 0.144 Uiso 1 1 calc R
H18C H 0.2685 0.4499 0.7429 0.144 Uiso 1 1 calc R
C19 C 0.4440(8) 0.6044(8) 0.7693(5) 0.131(7) Uani 1 1 d .
H19A H 0.4775 0.6257 0.7456 0.197 Uiso 1 1 calc R
H19B H 0.4968 0.6016 0.7921 0.197 Uiso 1 1 calc R
H19C H 0.3873 0.6449 0.7757 0.197 Uiso 1 1 calc R
C20 C 0.3993(12) 0.4792(12) 0.8077(4) 0.134(6) Uani 1 1 d .
H20A H 0.3438 0.5091 0.8216 0.201 Uiso 1 1 calc R
H20B H 0.4680 0.4900 0.8221 0.201 Uiso 1 1 calc R
H20C H 0.3852 0.4156 0.8068 0.201 Uiso 1 1 calc R
C21 C 0.7606(7) 0.3752(5) 0.7440(3) 0.060(3) Uani 1 1 d .
C22 C 0.8174(7) 0.4132(5) 0.7764(3) 0.060(2) Uani 1 1 d .
H22A H 0.7872 0.4602 0.7905 0.072 Uiso 1 1 calc R
C23 C 0.9207(7) 0.3825(6) 0.7888(4) 0.077(3) Uani 1 1 d .
C24 C 0.9557(9) 0.3130(8) 0.7652(4) 0.089(4) Uani 1 1 d .
H24A H 1.0233 0.2882 0.7720 0.107 Uiso 1 1 calc R
C25 C 0.8974(9) 0.2799(6) 0.7332(4) 0.083(4) Uani 1 1 d .
H25A H 0.9268 0.2333 0.7185 0.100 Uiso 1 1 calc R
C26 C 0.9840(7) 0.4229(7) 0.8247(4) 0.081(3) Uani 1 1 d .
C27 C 0.9665(10) 0.5220(8) 0.8271(5) 0.110(5) Uani 1 1 d .
H27A H 1.0006 0.5512 0.8053 0.165 Uiso 1 1 calc R
H27B H 0.9971 0.5440 0.8529 0.165 Uiso 1 1 calc R
H27C H 0.8906 0.5345 0.8248 0.165 Uiso 1 1 calc R
C28 C 0.9410(11) 0.3871(10) 0.8636(4) 0.113(5) Uani 1 1 d .
H28A H 0.9445 0.3225 0.8636 0.170 Uiso 1 1 calc R
H28B H 0.8675 0.4058 0.8651 0.170 Uiso 1 1 calc R
H28C H 0.9837 0.4101 0.8868 0.170 Uiso 1 1 calc R
C29 C 1.1011(9) 0.4049(10) 0.8264(5) 0.115(5) Uani 1 1 d .
H29A H 1.1295 0.4240 0.8012 0.173 Uiso 1 1 calc R
H29B H 1.1137 0.3415 0.8302 0.173 Uiso 1 1 calc R
H29C H 1.1363 0.4375 0.8488 0.173 Uiso 1 1 calc R
C30 C 0.3657(8) 0.0884(5) 1.0130(3) 0.062(2) Uani 1 1 d .
H30A H 0.3366 0.0401 1.0266 0.075 Uiso 1 1 calc R
C31 C 0.3066(7) 0.1271(6) 0.9821(3) 0.060(2) Uani 1 1 d .
H31A H 0.2391 0.1032 0.9743 0.073 Uiso 1 1 calc R
C32 C 0.3414(7) 0.1999(5) 0.9616(3) 0.055(2) Uani 1 1 d .
C33 C 0.4469(6) 0.2287(5) 0.9742(3) 0.0500(19) Uani 1 1 d .
H33A H 0.4767 0.2781 0.9616 0.060 Uiso 1 1 calc R
C34 C 0.5036(6) 0.1853(5) 1.0041(3) 0.0466(19) Uani 1 1 d .
C35 C 0.2778(7) 0.2498(6) 0.9286(3) 0.063(2) Uani 1 1 d .
C36 C 0.1689(8) 0.2065(7) 0.9201(3) 0.076(3) Uani 1 1 d .
H36A H 0.1299 0.2081 0.9445 0.114 Uiso 1 1 calc R
H36B H 0.1781 0.1451 0.9119 0.114 Uiso 1 1 calc R
H36C H 0.1292 0.2388 0.8986 0.114 Uiso 1 1 calc R
C37 C 0.2628(9) 0.3465(6) 0.9410(4) 0.082(3) Uani 1 1 d .
H37A H 0.2190 0.3489 0.9640 0.124 Uiso 1 1 calc R
H37B H 0.2280 0.3791 0.9185 0.124 Uiso 1 1 calc R
H37C H 0.3318 0.3730 0.9483 0.124 Uiso 1 1 calc R
C38 C 0.3400(9) 0.2447(8) 0.8896(3) 0.083(3) Uani 1 1 d .
H38A H 0.3702 0.1855 0.8872 0.124 Uiso 1 1 calc R
H38B H 0.3969 0.2885 0.8911 0.124 Uiso 1 1 calc R
H38C H 0.2916 0.2568 0.8661 0.124 Uiso 1 1 calc R
C39 C 0.6166(6) 0.2052(5) 1.0158(3) 0.0455(18) Uani 1 1 d .
C40 C 0.6806(6) 0.2687(5) 1.0008(3) 0.052(2) Uani 1 1 d .
H40A H 0.6524 0.3089 0.9810 0.063 Uiso 1 1 calc R
C41 C 0.7867(7) 0.2741(6) 1.0145(3) 0.063(3) Uani 1 1 d .
C42 C 0.8244(6) 0.2132(6) 1.0440(3) 0.058(2) Uani 1 1 d .
H42A H 0.8965 0.2142 1.0537 0.070 Uiso 1 1 calc R
C43 C 0.7552(6) 0.1517(5) 1.0588(3) 0.0461(18) Uani 1 1 d .
C44 C 0.8622(7) 0.3465(7) 1.0006(3) 0.073(3) Uani 1 1 d .
C45 C 0.8093(8) 0.4118(8) 0.9722(4) 0.098(4) Uani 1 1 d .
H45A H 0.7810 0.3812 0.9480 0.147 Uiso 1 1 calc R
H45B H 0.8607 0.4563 0.9650 0.147 Uiso 1 1 calc R
H45C H 0.7515 0.4407 0.9852 0.147 Uiso 1 1 calc R
C46 C 0.9062(10) 0.4025(9) 1.0375(4) 0.109(5) Uani 1 1 d .
H46A H 0.9551 0.4473 1.0285 0.163 Uiso 1 1 calc R
H46B H 0.9434 0.3638 1.0572 0.163 Uiso 1 1 calc R
H46C H 0.8474 0.4316 1.0498 0.163 Uiso 1 1 calc R
C47 C 0.9591(9) 0.3034(9) 0.9840(5) 0.118(5) Uani 1 1 d .
H47A H 0.9366 0.2655 0.9612 0.177 Uiso 1 1 calc R
H47B H 0.9961 0.2678 1.0050 0.177 Uiso 1 1 calc R
H47C H 1.0066 0.3493 0.9751 0.177 Uiso 1 1 calc R
C48 C 0.7764(6) 0.0870(4) 1.0904(3) 0.0463(19) Uani 1 1 d .
C49 C 0.8780(6) 0.0702(4) 1.1076(2) 0.0446(18) Uani 1 1 d .
H49A H 0.9372 0.0988 1.0975 0.054 Uiso 1 1 calc R
C50 C 0.8926(7) 0.0114(4) 1.1398(3) 0.0483(19) Uani 1 1 d .
C51 C 0.8013(8) -0.0247(5) 1.1536(3) 0.057(2) Uani 1 1 d .
H51A H 0.8067 -0.0630 1.1761 0.068 Uiso 1 1 calc R
C52 C 0.7026(7) -0.0064(5) 1.1354(2) 0.0482(19) Uani 1 1 d .
H52A H 0.6427 -0.0328 1.1460 0.058 Uiso 1 1 calc R
C53 C 1.0030(7) -0.0122(5) 1.1579(2) 0.051(2) Uani 1 1 d .
C54 C 1.0802(11) 0.0488(13) 1.1499(7) 0.205(13) Uani 1 1 d .
H54A H 1.0502 0.0932 1.1310 0.307 Uiso 1 1 calc R
H54B H 1.1389 0.0187 1.1380 0.307 Uiso 1 1 calc R
H54C H 1.1060 0.0778 1.1749 0.307 Uiso 1 1 calc R
C55 C 1.0000(15) -0.0145(19) 1.2020(5) 0.229(14) Uani 1 1 d .
H55A H 1.0638 0.0136 1.2143 0.343 Uiso 1 1 calc R
H55B H 0.9968 -0.0759 1.2110 0.343 Uiso 1 1 calc R
H55C H 0.9375 0.0174 1.2099 0.343 Uiso 1 1 calc R
C56 C 1.0324(17) -0.0937(18) 1.1416(9) 0.34(3) Uani 1 1 d .
H56A H 1.0494 -0.0852 1.1137 0.511 Uiso 1 1 calc R
H56B H 0.9738 -0.1356 1.1426 0.511 Uiso 1 1 calc R
H56C H 1.0945 -0.1169 1.1572 0.511 Uiso 1 1 calc R
O1 O 0.625(2) 0.3543(16) 0.8585(8) 0.290(10) Uiso 1 1 d .
C73 C 0.6307(18) 0.3067(15) 0.9004(7) 0.169(8) Uiso 1 1 d .
C70 C 0.597(2) 0.2694(16) 0.8289(8) 0.184(9) Uiso 1 1 d .
C72 C 0.706(2) 0.2317(16) 0.8897(8) 0.188(9) Uiso 1 1 d .
C71 C 0.6829(18) 0.2099(13) 0.8443(7) 0.158(7) Uiso 1 1 d .

loop_
_atom_site_aniso_label
_atom_site_aniso_U_11
_atom_site_aniso_U_22
_atom_site_aniso_U_33
_atom_site_aniso_U_23
_atom_site_aniso_U_13
_atom_site_aniso_U_12
Ni2 0.0454(5) 0.0309(5) 0.0604(8) -0.0013(4) 0.0163(4) 0.0004(4)
Ni1 0.0827(8) 0.0293(5) 0.0764(9) 0.0165(5) 0.0504(7) 0.0190(5)
P1 0.0806(17) 0.0530(12) 0.0658(18) -0.0089(11) 0.0291(13) -0.0147(11)
P2 0.125(4) 0.054(2) 0.087(3) -0.0047(18) 0.041(3) -0.025(2)
P3 0.081(3) 0.060(2) 0.095(3) 0.0060(19) 0.020(2) -0.0061(18)
N1 0.136(7) 0.027(3) 0.053(5) 0.011(3) 0.055(5) 0.021(4)
N2 0.054(4) 0.031(3) 0.068(5) 0.013(3) 0.026(3) 0.004(3)
N3 0.058(4) 0.034(3) 0.087(6) 0.013(3) 0.032(4) 0.012(3)
N4 0.047(4) 0.038(3) 0.059(5) -0.010(3) 0.009(3) -0.005(3)
N5 0.039(3) 0.039(3) 0.054(5) 0.002(3) 0.010(3) 0.007(2)
N6 0.054(4) 0.032(3) 0.051(4) 0.000(3) 0.018(3) 0.004(3)
F1 0.164(7) 0.059(4) 0.267(11) 0.071(5) 0.148(8) 0.060(4)
F2 0.133(8) 0.242(12) 0.234(12) -0.151(11) 0.100(8) -0.007(7)
F3 0.110(5) 0.075(4) 0.156(7) 0.037(4) 0.098(5) 0.035(3)
F4 0.070(4) 0.153(6) 0.091(5) 0.052(4) 0.017(3) -0.026(4)
F5 0.090(4) 0.040(2) 0.131(5) -0.020(3) 0.046(4) -0.018(2)
F6 0.061(3) 0.067(3) 0.099(4) -0.021(3) 0.033(3) -0.010(2)
F7 0.097(5) 0.086(4) 0.175(8) -0.031(5) -0.019(5) 0.010(4)
F8 0.070(3) 0.066(3) 0.077(4) 0.008(3) 0.008(3) -0.020(3)
F9 0.102(6) 0.128(6) 0.221(10) -0.017(6) 0.087(6) -0.004(5)
F10 0.108(5) 0.061(3) 0.071(4) -0.011(3) 0.009(3) -0.024(3)
F11 0.134(6) 0.108(5) 0.094(5) -0.042(4) 0.059(4) -0.046(4)
F12 0.235(12) 0.210(10) 0.074(6) -0.010(6) 0.027(6) -0.144(9)
F13 0.136(6) 0.061(3) 0.103(5) -0.015(3) 0.033(4) -0.023(3)
F14 0.255(12) 0.098(5) 0.101(6) -0.006(4) 0.067(7) -0.071(6)
F15 0.144(7) 0.080(5) 0.183(9) -0.040(5) 0.055(6) -0.018(4)
F16 0.109(5) 0.105(5) 0.115(6) 0.031(4) 0.014(4) 0.029(4)
F17 0.218(10) 0.126(6) 0.073(6) 0.032(4) -0.018(6) -0.091(6)
F18 0.092(5) 0.104(5) 0.116(6) -0.005(4) 0.019(4) 0.021(4)
C1 0.117(9) 0.054(5) 0.107(10) 0.008(5) 0.073(8) 0.016(6)
C2 0.048(5) 0.046(4) 0.086(7) 0.006(4) 0.016(4) 0.000(3)
C3 0.123(10) 0.052(5) 0.049(7) 0.001(4) 0.026(6) 0.021(6)
C4 0.189(14) 0.038(4) 0.035(7) -0.007(4) 0.031(7) 0.018(6)
C5 0.127(9) 0.036(4) 0.037(6) -0.004(3) 0.019(5) -0.008(5)
C6 0.099(7) 0.029(3) 0.039(5) -0.005(3) 0.020(5) -0.001(4)
C7 0.081(6) 0.033(3) 0.048(6) 0.002(3) 0.030(4) 0.002(4)
C8 0.150(11) 0.064(6) 0.030(6) -0.012(4) 0.020(6) -0.047(6)
C9 0.122(13) 0.30(2) 0.052(11) 0.015(11) -0.005(8) -0.051(14)
C10 0.173(16) 0.079(8) 0.222(19) -0.067(10) 0.113(14) -0.057(9)
C11 0.077(7) 0.112(9) 0.110(11) -0.042(8) 0.007(7) -0.002(6)
C12 0.082(6) 0.020(3) 0.054(6) -0.005(3) 0.026(4) -0.008(3)
C13 0.047(4) 0.042(4) 0.082(7) -0.022(4) 0.021(4) -0.005(3)
C14 0.044(4) 0.043(4) 0.091(7) -0.021(4) 0.015(4) 0.001(3)
C15 0.037(4) 0.040(4) 0.086(7) -0.019(4) 0.016(4) -0.003(3)
C16 0.047(4) 0.029(3) 0.076(6) -0.001(3) 0.024(4) -0.002(3)
C17 0.039(4) 0.076(6) 0.115(9) -0.055(6) 0.012(5) 0.002(4)
C18 0.050(5) 0.117(9) 0.125(10) -0.069(8) 0.023(6) 0.001(5)
C19 0.050(6) 0.109(9) 0.235(18) -0.116(11) 0.011(8) 0.012(6)
C20 0.102(10) 0.226(18) 0.075(10) -0.006(10) 0.017(8) 0.070(11)
C21 0.052(5) 0.037(4) 0.096(8) 0.020(4) 0.041(5) 0.019(3)
C22 0.045(4) 0.048(4) 0.090(8) 0.015(4) 0.025(5) 0.009(4)
C23 0.044(5) 0.057(5) 0.135(10) 0.042(6) 0.041(6) 0.021(4)
C24 0.057(6) 0.084(7) 0.129(12) 0.031(7) 0.028(7) 0.026(6)
C25 0.074(7) 0.050(5) 0.132(11) 0.023(6) 0.052(7) 0.037(5)
C26 0.035(4) 0.086(7) 0.123(10) 0.027(6) 0.006(5) -0.002(4)
C27 0.074(8) 0.114(10) 0.137(13) -0.013(8) -0.030(8) 0.032(7)
C28 0.084(8) 0.137(12) 0.123(12) -0.002(9) 0.045(8) -0.010(8)
C29 0.056(7) 0.146(12) 0.149(13) -0.005(10) 0.037(7) 0.019(7)
C30 0.074(6) 0.037(4) 0.076(7) -0.007(4) 0.004(5) -0.011(4)
C31 0.051(5) 0.058(5) 0.072(7) -0.019(5) 0.002(4) -0.018(4)
C32 0.055(5) 0.058(5) 0.052(6) -0.027(4) -0.002(4) 0.000(4)
C33 0.045(4) 0.051(4) 0.053(6) -0.009(4) -0.001(4) 0.001(3)
C34 0.045(4) 0.043(4) 0.052(6) -0.006(3) 0.011(4) 0.003(3)
C35 0.057(5) 0.076(6) 0.053(7) -0.019(5) -0.011(4) -0.011(4)
C36 0.072(6) 0.090(7) 0.063(8) -0.017(5) -0.023(5) -0.021(5)
C37 0.082(7) 0.071(6) 0.088(9) -0.004(5) -0.037(6) 0.016(5)
C38 0.077(7) 0.111(8) 0.060(8) -0.008(6) -0.001(5) -0.017(6)
C39 0.044(4) 0.041(4) 0.052(6) 0.002(3) 0.003(3) 0.005(3)
C40 0.041(4) 0.060(5) 0.056(6) 0.025(4) 0.008(4) 0.012(3)
C41 0.045(4) 0.072(5) 0.072(7) 0.041(5) 0.003(4) 0.013(4)
C42 0.037(4) 0.071(5) 0.067(6) 0.035(4) 0.009(4) 0.009(4)
C43 0.040(4) 0.043(4) 0.055(6) 0.018(3) 0.008(3) 0.008(3)
C44 0.039(4) 0.104(7) 0.075(8) 0.056(6) 0.008(4) 0.000(5)
C45 0.054(6) 0.104(8) 0.138(12) 0.059(8) 0.012(6) -0.008(5)
C46 0.088(9) 0.122(10) 0.115(12) 0.041(8) 0.003(8) -0.049(8)
C47 0.053(6) 0.110(9) 0.196(15) 0.065(10) 0.044(8) 0.017(6)
C48 0.051(4) 0.033(3) 0.057(6) 0.010(3) 0.018(4) 0.004(3)
C49 0.051(4) 0.037(3) 0.047(5) 0.006(3) 0.009(3) 0.001(3)
C50 0.067(5) 0.030(3) 0.049(5) 0.001(3) 0.007(4) 0.003(3)
C51 0.086(6) 0.038(4) 0.050(6) 0.010(3) 0.024(5) -0.001(4)
C52 0.061(5) 0.038(4) 0.048(5) 0.004(3) 0.024(4) 0.003(3)
C53 0.075(6) 0.038(4) 0.038(6) 0.006(3) -0.009(4) 0.002(4)
C54 0.065(8) 0.203(18) 0.34(3) 0.20(2) -0.057(12) -0.042(10)
C55 0.113(14) 0.49(4) 0.081(14) 0.110(19) -0.006(10) -0.047(19)
C56 0.18(2) 0.35(3) 0.46(4) -0.33(3) -0.24(3) 0.21(2)

loop_
_atom_type_symbol
_atom_type_description
_atom_type_scat_dispersion_real
_atom_type_scat_dispersion_imag
_atom_type_scat_source
C C 0.0033 0.0016 'International Tables Vol C Tables 4.2.6.8 and 6.1.1.4'
H H 0.0000 0.0000 'International Tables Vol C Tables 4.2.6.8 and 6.1.1.4'
N N 0.0061 0.0033 'International Tables Vol C Tables 4.2.6.8 and 6.1.1.4'
F F 0.0171 0.0103 'International Tables Vol C Tables 4.2.6.8 and 6.1.1.4'
Ni Ni 0.3393 1.1124 'International Tables Vol C Tables 4.2.6.8 and 6.1.1.4'
P P 0.1023 0.0942 'International Tables Vol C Tables 4.2.6.8 and 6.1.1.4'
O O 0.0106 0.0060 'International Tables Vol C Tables 4.2.6.8 and 6.1.1.4'

loop_
_geom_angle_atom_site_label_1
_geom_angle_atom_site_label_2
_geom_angle_atom_site_label_3
_geom_angle
_geom_angle_site_symmetry_1
_geom_angle_site_symmetry_3
N5 Ni2 C2 175.8(3) . .
N5 Ni2 N4 82.0(3) . .
C2 Ni2 N4 95.8(3) . .
N5 Ni2 N6 81.6(3) . .
C2 Ni2 N6 100.8(3) . .
N4 Ni2 N6 163.3(3) . .
N2 Ni1 C1 176.5(4) . .
N2 Ni1 N1 82.3(3) . .
C1 Ni1 N1 100.4(5) . .
N2 Ni1 N3 81.6(3) . .
C1 Ni1 N3 95.8(5) . .
N1 Ni1 N3 163.1(3) . .
F12 P1 F10 91.3(4) . .
F12 P1 F7 97.9(7) . .
F10 P1 F7 88.0(4) . .
F12 P1 F8 170.4(6) . .
F10 P1 F8 92.3(3) . .
F7 P1 F8 91.1(4) . .
F12 P1 F9 81.4(7) . .
F10 P1 F9 89.8(4) . .
F7 P1 F9 177.7(5) . .
F8 P1 F9 89.7(4) . .
F12 P1 F11 87.2(4) . .
F10 P1 F11 175.1(5) . .
F7 P1 F11 87.6(4) . .
F8 P1 F11 89.9(3) . .
F9 P1 F11 94.6(5) . .
F14 P2 F14 180.0(4) 3_755 .
F14 P2 F15 92.4(5) 3_755 .
F14 P2 F15 87.6(5) . .
F14 P2 F15 87.6(5) 3_755 3_755
F14 P2 F15 92.4(5) . 3_755
F15 P2 F15 180.0 . 3_755
F14 P2 F13 91.3(4) 3_755 3_755
F14 P2 F13 88.7(4) . 3_755
F15 P2 F13 91.2(4) . 3_755
F15 P2 F13 88.8(4) 3_755 3_755
F14 P2 F13 88.7(4) 3_755 .
F14 P2 F13 91.3(4) . .
F15 P2 F13 88.8(4) . .
F15 P2 F13 91.2(4) 3_755 .
F13 P2 F13 179.998(1) 3_755 .
F17 P3 F17 179.996(2) . 3_667
F17 P3 F18 86.3(5) . 3_667
F17 P3 F18 93.7(5) 3_667 3_667
F17 P3 F18 93.7(5) . .
F17 P3 F18 86.3(5) 3_667 .
F18 P3 F18 179.999(4) 3_667 .
F17 P3 F16 92.2(5) . .
F17 P3 F16 87.8(5) 3_667 .
F18 P3 F16 85.8(4) 3_667 .
F18 P3 F16 94.2(4) . .
F17 P3 F16 87.8(5) . 3_667
F17 P3 F16 92.2(5) 3_667 3_667
F18 P3 F16 94.2(4) 3_667 3_667
F18 P3 F16 85.8(4) . 3_667
F16 P3 F16 180.0(4) . 3_667
C3 N1 C7 116.7(10) . .
C3 N1 Ni1 129.3(8) . .
C7 N1 Ni1 113.4(6) . .
C12 N2 C16 121.0(6) . .
C12 N2 Ni1 119.1(6) . .
C16 N2 Ni1 119.9(5) . .
C21 N3 C25 114.5(9) . .
C21 N3 Ni1 114.8(6) . .
C25 N3 Ni1 130.7(7) . .
C30 N4 C34 116.6(7) . .
C30 N4 Ni2 129.2(6) . .
C34 N4 Ni2 114.1(5) . .
C43 N5 C39 120.5(6) . .
C43 N5 Ni2 119.9(5) . .
C39 N5 Ni2 119.6(5) . .
C52 N6 C48 115.8(7) . .
C52 N6 Ni2 131.4(5) . .
C48 N6 Ni2 112.6(5) . .
F3 C1 F2 103.8(9) . .
F3 C1 F1 104.8(10) . .
F2 C1 F1 100.7(10) . .
F3 C1 Ni1 115.9(7) . .
F2 C1 Ni1 119.8(10) . .
F1 C1 Ni1 109.8(7) . .
F6 C2 F5 103.8(7) . .
F6 C2 F4 101.1(7) . .
F5 C2 F4 104.6(7) . .
F6 C2 Ni2 114.2(5) . .
F5 C2 Ni2 111.6(6) . .
F4 C2 Ni2 119.8(6) . .
N1 C3 C4 122.5(10) . .
N1 C3 H3A 118.8 . .
C4 C3 H3A 118.8 . .
C3 C4 C5 124.1(9) . .
C3 C4 H4A 117.9 . .
C5 C4 H4A 117.9 . .
C6 C5 C4 110.8(10) . .
C6 C5 C8 123.9(9) . .
C4 C5 C8 125.2(9) . .
C7 C6 C5 121.9(9) . .
C7 C6 H6A 119.1 . .
C5 C6 H6A 119.1 . .
C6 C7 N1 123.9(8) . .
C6 C7 C12 123.2(8) . .
N1 C7 C12 112.8(9) . .
C11 C8 C9 117.8(14) . .
C11 C8 C5 112.3(8) . .
C9 C8 C5 106.8(10) . .
C11 C8 C10 109.4(10) . .
C9 C8 C10 108.1(12) . .
C5 C8 C10 101.1(11) . .
C8 C9 H9A 109.5 . .
C8 C9 H9B 109.5 . .
H9A C9 H9B 109.5 . .
C8 C9 H9C 109.5 . .
H9A C9 H9C 109.5 . .
H9B C9 H9C 109.5 . .
C8 C10 H10A 109.5 . .
C8 C10 H10B 109.5 . .
H10A C10 H10B 109.5 . .
C8 C10 H10C 109.5 . .
H10A C10 H10C 109.5 . .
H10B C10 H10C 109.5 . .
C8 C11 H11A 109.5 . .
C8 C11 H11B 109.5 . .
H11A C11 H11B 109.5 . .
C8 C11 H11C 109.5 . .
H11A C11 H11C 109.5 . .
H11B C11 H11C 109.5 . .
N2 C12 C13 120.8(8) . .
N2 C12 C7 112.0(7) . .
C13 C12 C7 127.2(9) . .
C12 C13 C14 119.9(8) . .
C12 C13 H13A 120.1 . .
C14 C13 H13A 120.1 . .
C15 C14 C13 117.0(7) . .
C15 C14 C17 121.2(8) . .
C13 C14 C17 121.8(8) . .
C16 C15 C14 119.9(8) . .
C16 C15 H15A 120.1 . .
C14 C15 H15A 120.1 . .
N2 C16 C15 121.5(8) . .
N2 C16 C21 110.7(7) . .
C15 C16 C21 127.6(8) . .
C19 C17 C18 117.5(10) . .
C19 C17 C14 111.9(8) . .
C18 C17 C14 113.5(8) . .
C19 C17 C20 100.4(11) . .
C18 C17 C20 104.6(10) . .
C14 C17 C20 107.3(9) . .
C17 C18 H18A 109.5 . .
C17 C18 H18B 109.5 . .
H18A C18 H18B 109.5 . .
C17 C18 H18C 109.5 . .
H18A C18 H18C 109.5 . .
H18B C18 H18C 109.5 . .
C17 C19 H19A 109.5 . .
C17 C19 H19B 109.5 . .
H19A C19 H19B 109.5 . .
C17 C19 H19C 109.5 . .
H19A C19 H19C 109.5 . .
H19B C19 H19C 109.5 . .
C17 C20 H20A 109.5 . .
C17 C20 H20B 109.5 . .
H20A C20 H20B 109.5 . .
C17 C20 H20C 109.5 . .
H20A C20 H20C 109.5 . .
H20B C20 H20C 109.5 . .
N3 C21 C22 124.3(8) . .
N3 C21 C16 112.5(9) . .
C22 C21 C16 123.1(7) . .
C21 C22 C23 120.7(9) . .
C21 C22 H22A 119.6 . .
C23 C22 H22A 119.6 . .
C24 C23 C22 113.7(11) . .
C24 C23 C26 124.9(9) . .
C22 C23 C26 121.4(9) . .
C25 C24 C23 122.9(10) . .
C25 C24 H24A 118.5 . .
C23 C24 H24A 118.5 . .
C24 C25 N3 123.8(9) . .
C24 C25 H25A 118.1 . .
N3 C25 H25A 118.1 . .
C29 C26 C27 108.9(10) . .
C29 C26 C23 114.9(11) . .
C27 C26 C23 111.5(8) . .
C29 C26 C28 108.0(10) . .
C27 C26 C28 104.0(11) . .
C23 C26 C28 108.9(9) . .
C26 C27 H27A 109.5 . .
C26 C27 H27B 109.5 . .
H27A C27 H27B 109.5 . .
C26 C27 H27C 109.5 . .
H27A C27 H27C 109.5 . .
H27B C27 H27C 109.5 . .
C26 C28 H28A 109.5 . .
C26 C28 H28B 109.5 . .
H28A C28 H28B 109.5 . .
C26 C28 H28C 109.5 . .
H28A C28 H28C 109.5 . .
H28B C28 H28C 109.5 . .
C26 C29 H29A 109.5 . .
C26 C29 H29B 109.5 . .
H29A C29 H29B 109.5 . .
C26 C29 H29C 109.5 . .
H29A C29 H29C 109.5 . .
H29B C29 H29C 109.5 . .
N4 C30 C31 122.5(8) . .
N4 C30 H30A 118.8 . .
C31 C30 H30A 118.8 . .
C30 C31 C32 122.5(8) . .
C30 C31 H31A 118.8 . .
C32 C31 H31A 118.8 . .
C31 C32 C33 114.7(8) . .
C31 C32 C35 125.5(8) . .
C33 C32 C35 119.7(8) . .
C34 C33 C32 120.1(8) . .
C34 C33 H33A 120.0 . .
C32 C33 H33A 120.0 . .
C33 C34 N4 123.4(7) . .
C33 C34 C39 123.2(7) . .
N4 C34 C39 113.3(7) . .
C32 C35 C37 110.4(7) . .
C32 C35 C36 110.4(9) . .
C37 C35 C36 109.3(8) . .
C32 C35 C38 107.8(8) . .
C37 C35 C38 110.3(9) . .
C36 C35 C38 108.7(8) . .
C35 C36 H36A 109.5 . .
C35 C36 H36B 109.5 . .
H36A C36 H36B 109.5 . .
C35 C36 H36C 109.5 . .
H36A C36 H36C 109.5 . .
H36B C36 H36C 109.5 . .
C35 C37 H37A 109.5 . .
C35 C37 H37B 109.5 . .
H37A C37 H37B 109.5 . .
C35 C37 H37C 109.5 . .
H37A C37 H37C 109.5 . .
H37B C37 H37C 109.5 . .
C35 C38 H38A 109.5 . .
C35 C38 H38B 109.5 . .
H38A C38 H38B 109.5 . .
C35 C38 H38C 109.5 . .
H38A C38 H38C 109.5 . .
H38B C38 H38C 109.5 . .
N5 C39 C40 121.1(7) . .
N5 C39 C34 110.2(6) . .
C40 C39 C34 128.7(7) . .
C39 C40 C41 120.1(7) . .
C39 C40 H40A 120.0 . .
C41 C40 H40A 120.0 . .
C40 C41 C42 117.8(7) . .
C40 C41 C44 123.1(7) . .
C42 C41 C44 119.0(7) . .
C43 C42 C41 119.5(8) . .
C43 C42 H42A 120.2 . .
C41 C42 H42A 120.3 . .
N5 C43 C42 120.9(7) . .
N5 C43 C48 110.8(6) . .
C42 C43 C48 128.2(7) . .
C45 C44 C47 113.0(9) . .
C45 C44 C41 113.4(7) . .
C47 C44 C41 109.6(9) . .
C45 C44 C46 105.0(10) . .
C47 C44 C46 105.4(10) . .
C41 C44 C46 110.0(8) . .
C44 C45 H45A 109.5 . .
C44 C45 H45B 109.5 . .
H45A C45 H45B 109.5 . .
C44 C45 H45C 109.5 . .
H45A C45 H45C 109.5 . .
H45B C45 H45C 109.5 . .
C44 C46 H46A 109.5 . .
C44 C46 H46B 109.5 . .
H46A C46 H46B 109.5 . .
C44 C46 H46C 109.5 . .
H46A C46 H46C 109.5 . .
H46B C46 H46C 109.5 . .
C44 C47 H47A 109.5 . .
C44 C47 H47B 109.5 . .
H47A C47 H47B 109.5 . .
C44 C47 H47C 109.5 . .
H47A C47 H47C 109.5 . .
H47B C47 H47C 109.5 . .
N6 C48 C49 123.0(7) . .
N6 C48 C43 114.1(7) . .
C49 C48 C43 122.8(7) . .
C50 C49 C48 120.1(7) . .
C50 C49 H49A 119.9 . .
C48 C49 H49A 119.9 . .
C51 C50 C49 115.9(8) . .
C51 C50 C53 122.6(7) . .
C49 C50 C53 121.5(7) . .
C52 C51 C50 121.7(7) . .
C52 C51 H51A 119.1 . .
C50 C51 H51A 119.1 . .
N6 C52 C51 123.3(7) . .
N6 C52 H52A 118.4 . .
C51 C52 H52A 118.4 . .
C54 C53 C56 108(2) . .
C54 C53 C55 106.0(15) . .
C56 C53 C55 113.0(19) . .
C54 C53 C50 114.0(8) . .
C56 C53 C50 108.1(8) . .
C55 C53 C50 108.3(11) . .
C53 C54 H54A 109.5 . .
C53 C54 H54B 109.5 . .
H54A C54 H54B 109.5 . .
C53 C54 H54C 109.4 . .
H54A C54 H54C 109.5 . .
H54B C54 H54C 109.5 . .
C53 C55 H55A 109.4 . .
C53 C55 H55B 109.5 . .
H55A C55 H55B 109.5 . .
C53 C55 H55C 109.4 . .
H55A C55 H55C 109.5 . .
H55B C55 H55C 109.5 . .
C53 C56 H56A 112.0 . .
C53 C56 H56B 111.8 . .
H56A C56 H56B 106.9 . .
C53 C56 H56C 111.7 . .
H56A C56 H56C 107.0 . .
H56B C56 H56C 107.0 . .
C73 O1 C70 100.0(18) . .
C72 C73 O1 97(2) . .
C71 C70 O1 98.5(19) . .
C73 C72 C71 107.7(19) . .
C70 C71 C72 107(2) . .

loop_
_geom_bond_atom_site_label_1
_geom_bond_atom_site_label_2
_geom_bond_distance
_geom_bond_site_symmetry_2
Ni2 N5 1.864(6) .
Ni2 C2 1.911(8) .
Ni2 N4 1.949(7) .
Ni2 N6 1.960(7) .
Ni1 N2 1.862(6) .
Ni1 C1 1.910(10) .
Ni1 N1 1.947(10) .
Ni1 N3 1.952(8) .
P1 F12 1.520(8) .
P1 F10 1.579(6) .
P1 F7 1.583(8) .
P1 F8 1.591(6) .
P1 F9 1.595(9) .
P1 F11 1.606(7) .
P2 F14 1.564(7) 3_755
P2 F14 1.564(7) .
P2 F15 1.580(9) .
P2 F15 1.580(9) 3_755
P2 F13 1.609(6) 3_755
P2 F13 1.609(6) .
P3 F17 1.443(8) .
P3 F17 1.443(8) 3_667
P3 F18 1.574(7) 3_667
P3 F18 1.574(7) .
P3 F16 1.594(7) .
P3 F16 1.594(7) 3_667
N1 C3 1.309(13) .
N1 C7 1.383(11) .
N2 C12 1.334(11) .
N2 C16 1.340(11) .
N3 C21 1.364(11) .
N3 C25 1.376(13) .
N4 C30 1.356(11) .
N4 C34 1.369(10) .
N5 C43 1.338(10) .
N5 C39 1.355(10) .
N6 C52 1.346(10) .
N6 C48 1.378(9) .
F1 C1 1.396(12) .
F2 C1 1.328(16) .
F3 C1 1.308(13) .
F4 C2 1.389(11) .
F5 C2 1.382(10) .
F6 C2 1.364(9) .
C3 C4 1.352(17) .
C3 H3A 0.9500 .
C4 C5 1.448(16) .
C4 H4A 0.9500 .
C5 C6 1.424(11) .
C5 C8 1.507(16) .
C6 C7 1.346(13) .
C6 H6A 0.9500 .
C7 C12 1.469(11) .
C8 C11 1.432(16) .
C8 C9 1.478(16) .
C8 C10 1.581(16) .
C9 H9A 0.9800 .
C9 H9B 0.9800 .
C9 H9C 0.9800 .
C10 H10A 0.9800 .
C10 H10B 0.9800 .
C10 H10C 0.9800 .
C11 H11A 0.9800 .
C11 H11B 0.9800 .
C11 H11C 0.9800 .
C12 C13 1.385(10) .
C13 C14 1.419(12) .
C13 H13A 0.9500 .
C14 C15 1.403(11) .
C14 C17 1.521(11) .
C15 C16 1.376(10) .
C15 H15A 0.9500 .
C16 C21 1.500(12) .
C17 C19 1.443(14) .
C17 C18 1.479(13) .
C17 C20 1.651(18) .
C18 H18A 0.9800 .
C18 H18B 0.9800 .
C18 H18C 0.9800 .
C19 H19A 0.9800 .
C19 H19B 0.9800 .
C19 H19C 0.9800 .
C20 H20A 0.9800 .
C20 H20B 0.9800 .
C20 H20C 0.9800 .
C21 C22 1.385(13) .
C22 C23 1.425(12) .
C22 H22A 0.9500 .
C23 C24 1.404(16) .
C23 C26 1.527(17) .
C24 C25 1.355(17) .
C24 H24A 0.9500 .
C25 H25A 0.9500 .
C26 C29 1.509(14) .
C26 C27 1.520(15) .
C26 C28 1.541(17) .
C27 H27A 0.9800 .
C27 H27B 0.9800 .
C27 H27C 0.9800 .
C28 H28A 0.9800 .
C28 H28B 0.9800 .
C28 H28C 0.9800 .
C29 H29A 0.9800 .
C29 H29B 0.9800 .
C29 H29C 0.9800 .
C30 C31 1.367(13) .
C30 H30A 0.9500 .
C31 C32 1.385(13) .
C31 H31A 0.9500 .
C32 C33 1.443(11) .
C32 C35 1.523(13) .
C33 C34 1.359(11) .
C33 H33A 0.9500 .
C34 C39 1.492(11) .
C35 C37 1.537(13) .
C35 C36 1.538(13) .
C35 C38 1.573(15) .
C36 H36A 0.9800 .
C36 H36B 0.9800 .
C36 H36C 0.9800 .
C37 H37A 0.9800 .
C37 H37B 0.9800 .
C37 H37C 0.9800 .
C38 H38A 0.9800 .
C38 H38B 0.9800 .
C38 H38C 0.9800 .
C39 C40 1.376(11) .
C40 C41 1.395(12) .
C40 H40A 0.9500 .
C41 C42 1.410(11) .
C41 C44 1.549(12) .
C42 C43 1.395(10) .
C42 H42A 0.9500 .
C43 C48 1.454(10) .
C44 C45 1.497(13) .
C44 C47 1.528(15) .
C44 C46 1.568(17) .
C45 H45A 0.9800 .
C45 H45B 0.9800 .
C45 H45C 0.9800 .
C46 H46A 0.9800 .
C46 H46B 0.9800 .
C46 H46C 0.9800 .
C47 H47A 0.9800 .
C47 H47B 0.9800 .
C47 H47C 0.9800 .
C48 C49 1.400(11) .
C49 C50 1.399(10) .
C49 H49A 0.9500 .
C50 C51 1.388(12) .
C50 C53 1.531(12) .
C51 C52 1.382(12) .
C51 H51A 0.9500 .
C52 H52A 0.9500 .
C53 C54 1.387(15) .
C53 C56 1.409(16) .
C53 C55 1.477(18) .
C54 H54A 0.9800 .
C54 H54B 0.9800 .
C54 H54C 0.9800 .
C55 H55A 0.9800 .
C55 H55B 0.9800 .
C55 H55C 0.9800 .
C56 H56A 1.0022 .
C56 H56B 1.0018 .
C56 H56C 1.0016 .
O1 C73 1.57(3) .
O1 C70 1.65(3) .
C73 C72 1.54(3) .
C70 C71 1.48(3) .
C72 C71 1.56(3) .
